data_2234847
loop_
_publ_author_name
'Wu, Xiang-Wen'
'Wang, Xiao-Yan'
'Ma, Jian-Ping'
'Dong, Yu-Bin'

_publ_section_title
;
 Bis(\m-4,4;6,6-bis(biphenyl-2,2'-diyldioxy)-2,2-bis{2-[5-(pyridin-4-yl)-1,3,4-oxadiazol-2-yl]phenoxy}cyclotriphosphazene)di-\m-chlorido-bis[chloridocopper(II)]
;
_journal_coeditor_code XU5503
_journal_issue 5
_journal_name_full 'Acta Crystallographica Section E'
_journal_page_first m648
_journal_page_last m649
_journal_paper_doi 10.1107/S1600536812016285
_journal_volume 68
_journal_year 2012
_chemical_formula_iupac '[Cu2 Cl4 (C50 H32 N9 O8 P3)2]'
_chemical_formula_moiety 'C100 H64 Cl4 Cu2 N18 O16 P6'
_chemical_formula_sum 'C100 H64 Cl4 Cu2 N18 O16 P6'
_chemical_formula_weight 2228.39
_chemical_name_systematic
;
Bis(\m-4,4;6,6-bis(biphenyl-2,2'-diyldioxy)-2,2-bis{2-[5-(pyridin-4-yl)-1,3,4-
oxadiazol-2-yl]phenoxy}cyclotriphosphazene)di-\m-chlorido-
bis[chloridocopper(II)]
;
_space_group_IT_number 2
_symmetry_cell_setting triclinic
_symmetry_space_group_name_Hall '-P 1'
_symmetry_space_group_name_H-M 'P -1'
_atom_sites_solution_hydrogens geom
_atom_sites_solution_primary direct
_atom_sites_solution_secondary difmap
_audit_creation_method SHELXL-97
_cell_angle_alpha 85.401(7)
_cell_angle_beta 81.984(7)
_cell_angle_gamma 89.844(7)
_cell_formula_units_Z 1
_cell_length_a 10.554(5)
_cell_length_b 14.486(7)
_cell_length_c 15.551(8)
_cell_measurement_reflns_used 2838
_cell_measurement_temperature 298(2)
_cell_measurement_theta_max 24.655
_cell_measurement_theta_min 2.199
_cell_volume 2347(2)
_computing_cell_refinement 'SAINT (Bruker, 2007)'
_computing_data_collection 'SMART (Bruker, 2007)'
_computing_data_reduction 'SAINT (Bruker, 2007)'
_computing_molecular_graphics 'SHELXTL (Sheldrick, 2008)'
_computing_publication_material 'SHELXTL (Sheldrick, 2008)'
_computing_structure_refinement 'SHELXTL (Sheldrick, 2008)'
_computing_structure_solution 'SHELXTL (Sheldrick, 2008)'
_diffrn_ambient_temperature 298(2)
_diffrn_measured_fraction_theta_full 0.983
_diffrn_measured_fraction_theta_max 0.983
_diffrn_measurement_device_type 'Bruker SMART 1000 CCD area-detector'
_diffrn_measurement_method '\f and \w scans'
_diffrn_radiation_monochromator graphite
_diffrn_radiation_source 'fine-focus sealed tube'
_diffrn_radiation_type MoK\a
_diffrn_radiation_wavelength 0.71073
_diffrn_reflns_av_R_equivalents 0.0268
_diffrn_reflns_av_sigmaI/netI 0.0646
_diffrn_reflns_limit_h_max 12
_diffrn_reflns_limit_h_min -12
_diffrn_reflns_limit_k_max 13
_diffrn_reflns_limit_k_min -17
_diffrn_reflns_limit_l_max 18
_diffrn_reflns_limit_l_min -18
_diffrn_reflns_number 12440
_diffrn_reflns_theta_full 25.50
_diffrn_reflns_theta_max 25.50
_diffrn_reflns_theta_min 1.86
_exptl_absorpt_coefficient_mu 0.750
_exptl_absorpt_correction_T_max 0.9424
_exptl_absorpt_correction_T_min 0.7793
_exptl_absorpt_correction_type multi-scan
_exptl_absorpt_process_details '(SADABS; Bruker, 2001)'
_exptl_crystal_colour green
_exptl_crystal_density_diffrn 1.577
_exptl_crystal_density_method 'not measured'
_exptl_crystal_description block
_exptl_crystal_F_000 1134
_exptl_crystal_size_max 0.35
_exptl_crystal_size_mid 0.30
_exptl_crystal_size_min 0.08
_refine_diff_density_max 0.506
_refine_diff_density_min -0.478
_refine_ls_extinction_method none
_refine_ls_goodness_of_fit_ref 1.023
_refine_ls_hydrogen_treatment constr
_refine_ls_matrix_type full
_refine_ls_number_parameters 658
_refine_ls_number_reflns 8593
_refine_ls_number_restraints 0
_refine_ls_restrained_S_all 1.023
_refine_ls_R_factor_all 0.0811
_refine_ls_R_factor_gt 0.0562
_refine_ls_shift/su_max 0.001
_refine_ls_shift/su_mean 0.000
_refine_ls_structure_factor_coef Fsqd
_refine_ls_weighting_details 'calc w=1/[\s^2^(Fo^2^)+(0.0629P)^2^+0.7991P] where P=(Fo^2^+2Fc^2^)/3'
_refine_ls_weighting_scheme calc
_refine_ls_wR_factor_gt 0.1260
_refine_ls_wR_factor_ref 0.1387
_reflns_number_gt 6217
_reflns_number_total 8593
_reflns_threshold_expression I>2sigma(I)
_cod_data_source_file xu5503.cif
_cod_data_source_block I
_cod_database_code 2234847
_cod_database_fobs_code 2234847

loop_
_symmetry_equiv_pos_as_xyz
'x, y, z'
'-x, -y, -z'

loop_
_atom_site_type_symbol
_atom_site_label
_atom_site_fract_x
_atom_site_fract_y
_atom_site_fract_z
_atom_site_U_iso_or_equiv
_atom_site_adp_type
_atom_site_calc_flag
_atom_site_refinement_flags
_atom_site_occupancy
_atom_site_symmetry_multiplicity
C C1 0.0712(4) -0.0313(3) 0.2710(3) 0.0457(11) Uani d . 1 1
H H1 0.0268 -0.0868 0.2868 0.055 Uiso calc R 1 1
C C2 0.1569(4) -0.0249(3) 0.1965(3) 0.0453(10) Uani d . 1 1
H H2 0.1706 -0.0753 0.1629 0.054 Uiso calc R 1 1
C C3 0.2228(4) 0.0568(3) 0.1715(3) 0.0374(9) Uani d . 1 1
C C4 0.2035(4) 0.1283(3) 0.2261(3) 0.0465(11) Uani d . 1 1
H H4 0.2500 0.1833 0.2130 0.056 Uiso calc R 1 1
C C5 0.1149(4) 0.1168(3) 0.2994(3) 0.0478(11) Uani d . 1 1
H H5 0.1009 0.1658 0.3347 0.057 Uiso calc R 1 1
C C6 0.3034(4) 0.0679(3) 0.0879(3) 0.0374(9) Uani d . 1 1
C C7 0.4205(4) 0.1374(3) -0.0201(2) 0.0362(9) Uani d . 1 1
C C8 0.4932(4) 0.2111(3) -0.0736(2) 0.0341(9) Uani d . 1 1
C C9 0.5458(4) 0.1951(3) -0.1588(3) 0.0462(11) Uani d . 1 1
H H9 0.5371 0.1369 -0.1787 0.055 Uiso calc R 1 1
C C10 0.6096(4) 0.2634(3) -0.2131(3) 0.0518(12) Uani d . 1 1
H H10 0.6462 0.2505 -0.2687 0.062 Uiso calc R 1 1
C C11 0.6206(4) 0.3511(3) -0.1870(3) 0.0467(11) Uani d . 1 1
H H11 0.6610 0.3979 -0.2254 0.056 Uiso calc R 1 1
C C12 0.5710(4) 0.3691(3) -0.1029(3) 0.0379(9) Uani d . 1 1
H H12 0.5781 0.4281 -0.0845 0.045 Uiso calc R 1 1
C C13 0.5108(3) 0.2990(3) -0.0465(2) 0.0317(9) Uani d . 1 1
C C14 0.7375(3) 0.1807(2) 0.0721(2) 0.0295(8) Uani d . 1 1
C C15 0.8049(4) 0.2253(3) -0.0015(3) 0.0372(9) Uani d . 1 1
H H15 0.7672 0.2738 -0.0314 0.045 Uiso calc R 1 1
C C16 0.9278(4) 0.1988(3) -0.0314(3) 0.0448(10) Uani d . 1 1
H H16 0.9738 0.2301 -0.0804 0.054 Uiso calc R 1 1
C C17 0.9821(4) 0.1253(3) 0.0120(3) 0.0453(11) Uani d . 1 1
H H17 1.0648 0.1068 -0.0077 0.054 Uiso calc R 1 1
C C18 0.9139(4) 0.0801(3) 0.0839(3) 0.0421(10) Uani d . 1 1
H H18 0.9515 0.0308 0.1128 0.051 Uiso calc R 1 1
C C19 0.7891(4) 0.1055(3) 0.1157(2) 0.0340(9) Uani d . 1 1
C C20 0.7238(4) 0.0482(3) 0.1890(3) 0.0357(9) Uani d . 1 1
C C21 0.5882(4) -0.0021(3) 0.2956(3) 0.0413(10) Uani d . 1 1
C C22 0.4747(4) -0.0044(3) 0.3607(3) 0.0408(10) Uani d . 1 1
C C23 0.4200(5) -0.0890(3) 0.3937(3) 0.0535(12) Uani d . 1 1
H H23 0.4551 -0.1438 0.3742 0.064 Uiso calc R 1 1
C C24 0.3138(4) -0.0910(3) 0.4553(3) 0.0530(12) Uani d . 1 1
H H24 0.2772 -0.1483 0.4759 0.064 Uiso calc R 1 1
C C25 0.3143(4) 0.0655(3) 0.4566(3) 0.0544(12) Uani d . 1 1
H H25 0.2792 0.1191 0.4788 0.065 Uiso calc R 1 1
C C26 0.4198(4) 0.0741(3) 0.3937(3) 0.0536(12) Uani d . 1 1
H H26 0.4539 0.1323 0.3737 0.064 Uiso calc R 1 1
C C27 0.9432(3) 0.4069(2) 0.1586(2) 0.0302(8) Uani d . 1 1
C C28 1.0052(4) 0.3287(3) 0.1306(3) 0.0423(10) Uani d . 1 1
H H28 0.9665 0.2707 0.1433 0.051 Uiso calc R 1 1
C C29 1.1253(4) 0.3382(3) 0.0836(3) 0.0521(12) Uani d . 1 1
H H29 1.1684 0.2860 0.0641 0.062 Uiso calc R 1 1
C C30 1.1819(4) 0.4234(3) 0.0652(3) 0.0525(12) Uani d . 1 1
H H30 1.2630 0.4289 0.0329 0.063 Uiso calc R 1 1
C C31 1.1200(4) 0.5013(3) 0.0940(3) 0.0440(10) Uani d . 1 1
H H31 1.1596 0.5590 0.0809 0.053 Uiso calc R 1 1
C C32 0.9980(3) 0.4944(3) 0.1429(2) 0.0330(9) Uani d . 1 1
C C33 0.9357(3) 0.5754(2) 0.1815(2) 0.0317(8) Uani d . 1 1
C C34 1.0032(4) 0.6362(3) 0.2232(3) 0.0449(10) Uani d . 1 1
H H34 1.0895 0.6258 0.2264 0.054 Uiso calc R 1 1
C C35 0.9449(5) 0.7115(3) 0.2601(3) 0.0538(12) Uani d . 1 1
H H35 0.9917 0.7507 0.2886 0.065 Uiso calc R 1 1
C C36 0.8176(5) 0.7291(3) 0.2551(3) 0.0557(13) Uani d . 1 1
H H36 0.7788 0.7804 0.2796 0.067 Uiso calc R 1 1
C C37 0.7478(4) 0.6702(3) 0.2135(3) 0.0436(10) Uani d . 1 1
H H37 0.6624 0.6821 0.2086 0.052 Uiso calc R 1 1
C C38 0.8072(3) 0.5931(2) 0.1793(2) 0.0314(8) Uani d . 1 1
C C39 0.4887(4) 0.3345(2) 0.4399(2) 0.0332(9) Uani d . 1 1
C C40 0.6046(4) 0.3320(3) 0.4705(3) 0.0419(10) Uani d . 1 1
H H40 0.6766 0.3081 0.4386 0.050 Uiso calc R 1 1
C C41 0.6109(4) 0.3662(3) 0.5505(3) 0.0494(11) Uani d . 1 1
H H41 0.6879 0.3650 0.5732 0.059 Uiso calc R 1 1
C C42 0.5037(4) 0.4021(3) 0.5964(3) 0.0478(11) Uani d . 1 1
H H42 0.5083 0.4244 0.6504 0.057 Uiso calc R 1 1
C C43 0.3902(4) 0.4050(3) 0.5632(3) 0.0440(10) Uani d . 1 1
H H43 0.3188 0.4302 0.5948 0.053 Uiso calc R 1 1
C C44 0.3791(4) 0.3712(3) 0.4831(2) 0.0356(9) Uani d . 1 1
C C45 0.2570(4) 0.3736(3) 0.4468(3) 0.0378(9) Uani d . 1 1
C C46 0.1428(4) 0.3526(4) 0.4998(3) 0.0613(13) Uani d . 1 1
H H46 0.1432 0.3374 0.5590 0.074 Uiso calc R 1 1
C C47 0.0272(5) 0.3538(4) 0.4663(4) 0.0782(17) Uani d . 1 1
H H47 -0.0488 0.3409 0.5033 0.094 Uiso calc R 1 1
C C48 0.0249(4) 0.3740(4) 0.3794(4) 0.0704(15) Uani d . 1 1
H H48 -0.0522 0.3729 0.3570 0.084 Uiso calc R 1 1
C C49 0.1367(4) 0.3958(3) 0.3248(3) 0.0502(11) Uani d . 1 1
H H49 0.1359 0.4100 0.2655 0.060 Uiso calc R 1 1
C C50 0.2493(3) 0.3961(3) 0.3593(3) 0.0341(9) Uani d . 1 1
Cl Cl1 -0.18724(11) 0.15324(8) 0.35268(7) 0.0535(3) Uani d . 1 1
Cl Cl2 -0.02705(10) -0.11280(7) 0.46697(7) 0.0485(3) Uani d . 1 1
Cu Cu1 -0.10057(5) 0.02987(3) 0.42097(3) 0.04299(16) Uani d . 1 1
N N1 0.4580(3) 0.3014(2) 0.2006(2) 0.0334(7) Uani d . 1 1
N N2 0.6647(3) 0.3800(2) 0.09859(19) 0.0323(7) Uani d . 1 1
N N3 0.5960(3) 0.4339(2) 0.2594(2) 0.0349(8) Uani d . 1 1
N N4 0.7652(3) -0.0316(2) 0.2173(3) 0.0536(10) Uani d . 1 1
N N5 0.6752(4) -0.0637(2) 0.2876(3) 0.0573(10) Uani d . 1 1
N N6 0.3977(4) 0.0552(3) -0.0424(3) 0.0599(11) Uani d . 1 1
N N7 0.3211(4) 0.0102(3) 0.0285(3) 0.0599(11) Uani d . 1 1
N N8 0.2597(3) -0.0152(2) 0.4874(2) 0.0429(8) Uani d . 1 1
N N9 0.0475(3) 0.0384(2) 0.3230(2) 0.0422(8) Uani d . 1 1
O O1 0.8252(2) 0.39650(16) 0.21153(16) 0.0315(6) Uani d . 1 1
O O2 0.7351(2) 0.53487(16) 0.13627(16) 0.0332(6) Uani d . 1 1
O O3 0.4819(2) 0.29617(16) 0.35980(16) 0.0348(6) Uani d . 1 1
O O4 0.3585(2) 0.42701(16) 0.30209(16) 0.0328(6) Uani d . 1 1
O O5 0.6110(2) 0.20458(16) 0.10054(16) 0.0322(6) Uani d . 1 1
O O6 0.4665(2) 0.31792(16) 0.03865(16) 0.0306(6) Uani d . 1 1
O O7 0.6120(2) 0.07148(17) 0.23493(17) 0.0354(6) Uani d . 1 1
O O8 0.3621(2) 0.15034(17) 0.06086(16) 0.0357(6) Uani d . 1 1
P P1 0.55400(9) 0.30498(6) 0.11381(6) 0.0272(2) Uani d . 1 1
P P2 0.69841(9) 0.43337(6) 0.17686(6) 0.0290(2) Uani d . 1 1
P P3 0.47897(9) 0.36458(6) 0.27569(6) 0.0295(2) Uani d . 1 1

loop_
_atom_site_aniso_label
_atom_site_aniso_U_11
_atom_site_aniso_U_22
_atom_site_aniso_U_33
_atom_site_aniso_U_12
_atom_site_aniso_U_13
_atom_site_aniso_U_23
C1 0.051(3) 0.031(2) 0.052(3) -0.0080(19) 0.000(2) 0.0047(19)
C2 0.051(3) 0.037(2) 0.047(3) -0.005(2) 0.001(2) -0.0062(19)
C3 0.032(2) 0.039(2) 0.040(2) -0.0045(17) -0.0041(19) 0.0002(18)
C4 0.051(3) 0.041(2) 0.045(3) -0.018(2) 0.001(2) -0.002(2)
C5 0.052(3) 0.038(2) 0.051(3) -0.008(2) 0.002(2) -0.009(2)
C6 0.036(2) 0.036(2) 0.041(2) -0.0054(18) -0.0062(19) -0.0015(18)
C7 0.035(2) 0.043(2) 0.031(2) -0.0004(18) -0.0019(18) -0.0093(18)
C8 0.034(2) 0.039(2) 0.031(2) 0.0005(17) -0.0085(18) -0.0037(17)
C9 0.051(3) 0.054(3) 0.036(3) 0.000(2) -0.007(2) -0.012(2)
C10 0.049(3) 0.072(3) 0.031(3) -0.003(2) 0.002(2) -0.003(2)
C11 0.039(2) 0.059(3) 0.039(3) -0.009(2) -0.008(2) 0.013(2)
C12 0.037(2) 0.041(2) 0.037(2) -0.0014(18) -0.0115(19) 0.0049(18)
C13 0.0245(19) 0.044(2) 0.027(2) 0.0016(17) -0.0081(16) 0.0002(17)
C14 0.029(2) 0.030(2) 0.031(2) 0.0004(16) -0.0055(17) -0.0085(16)
C15 0.039(2) 0.038(2) 0.035(2) 0.0017(18) -0.0056(19) -0.0047(18)
C16 0.047(3) 0.046(3) 0.039(2) -0.002(2) 0.009(2) -0.010(2)
C17 0.035(2) 0.048(3) 0.050(3) 0.007(2) 0.006(2) -0.009(2)
C18 0.040(2) 0.035(2) 0.050(3) 0.0127(19) -0.004(2) -0.0047(19)
C19 0.035(2) 0.033(2) 0.034(2) 0.0050(17) -0.0053(18) -0.0079(17)
C20 0.031(2) 0.034(2) 0.043(2) 0.0031(17) -0.0073(19) -0.0045(18)
C21 0.043(2) 0.035(2) 0.045(3) -0.0003(19) -0.003(2) 0.0003(19)
C22 0.043(2) 0.036(2) 0.042(3) -0.0013(19) -0.004(2) 0.0021(18)
C23 0.065(3) 0.034(2) 0.057(3) 0.001(2) 0.005(3) 0.000(2)
C24 0.062(3) 0.035(2) 0.057(3) -0.005(2) 0.009(2) 0.002(2)
C25 0.053(3) 0.030(2) 0.075(4) 0.000(2) 0.010(3) -0.004(2)
C26 0.050(3) 0.029(2) 0.075(3) -0.006(2) 0.011(2) 0.005(2)
C27 0.028(2) 0.033(2) 0.032(2) 0.0014(16) -0.0115(17) -0.0037(16)
C28 0.042(2) 0.035(2) 0.053(3) 0.0091(19) -0.015(2) -0.013(2)
C29 0.048(3) 0.057(3) 0.055(3) 0.022(2) -0.011(2) -0.020(2)
C30 0.032(2) 0.075(3) 0.048(3) 0.015(2) 0.005(2) -0.002(2)
C31 0.033(2) 0.050(3) 0.047(3) 0.0009(19) -0.004(2) 0.004(2)
C32 0.027(2) 0.035(2) 0.038(2) 0.0000(16) -0.0070(17) -0.0032(17)
C33 0.030(2) 0.029(2) 0.035(2) -0.0053(16) -0.0026(17) 0.0024(16)
C34 0.041(2) 0.044(3) 0.050(3) -0.013(2) -0.010(2) 0.001(2)
C35 0.073(3) 0.035(2) 0.055(3) -0.014(2) -0.011(3) -0.010(2)
C36 0.083(4) 0.029(2) 0.052(3) 0.006(2) 0.002(3) -0.007(2)
C37 0.047(3) 0.032(2) 0.050(3) 0.0112(19) -0.004(2) -0.0016(19)
C38 0.037(2) 0.0268(19) 0.030(2) -0.0067(16) -0.0049(17) 0.0031(16)
C39 0.042(2) 0.026(2) 0.032(2) 0.0009(17) -0.0075(18) -0.0056(16)
C40 0.043(2) 0.041(2) 0.042(3) 0.0095(19) -0.010(2) -0.0032(19)
C41 0.055(3) 0.050(3) 0.048(3) -0.003(2) -0.025(2) -0.001(2)
C42 0.069(3) 0.047(3) 0.032(2) 0.000(2) -0.019(2) -0.0078(19)
C43 0.056(3) 0.044(2) 0.032(2) 0.005(2) -0.003(2) -0.0062(18)
C44 0.043(2) 0.033(2) 0.029(2) 0.0008(18) -0.0039(18) -0.0014(16)
C45 0.034(2) 0.045(2) 0.033(2) -0.0004(18) 0.0013(18) -0.0040(18)
C46 0.048(3) 0.090(4) 0.039(3) -0.002(3) 0.010(2) 0.010(2)
C47 0.032(3) 0.120(5) 0.074(4) -0.003(3) 0.008(3) 0.020(3)
C48 0.033(3) 0.105(4) 0.071(4) -0.008(3) -0.011(3) 0.009(3)
C49 0.039(3) 0.067(3) 0.045(3) -0.002(2) -0.010(2) 0.001(2)
C50 0.030(2) 0.035(2) 0.036(2) -0.0014(17) -0.0028(18) -0.0008(17)
Cl1 0.0586(7) 0.0497(7) 0.0504(7) 0.0054(5) -0.0059(6) 0.0038(5)
Cl2 0.0525(6) 0.0362(6) 0.0536(7) -0.0018(5) -0.0003(5) 0.0037(5)
Cu1 0.0438(3) 0.0355(3) 0.0460(3) -0.0034(2) 0.0028(2) 0.0034(2)
N1 0.0297(17) 0.0375(18) 0.0327(18) -0.0091(14) 0.0003(14) -0.0093(14)
N2 0.0288(17) 0.0365(18) 0.0306(18) -0.0071(14) 0.0017(14) -0.0060(14)
N3 0.0347(18) 0.0342(18) 0.0373(19) -0.0070(14) -0.0036(15) -0.0132(14)
N4 0.051(2) 0.038(2) 0.065(3) 0.0100(18) 0.008(2) 0.0075(18)
N5 0.059(2) 0.040(2) 0.064(3) 0.0108(19) 0.013(2) 0.0109(18)
N6 0.078(3) 0.049(2) 0.050(2) -0.018(2) 0.012(2) -0.0161(19)
N7 0.077(3) 0.048(2) 0.051(3) -0.020(2) 0.011(2) -0.0135(19)
N8 0.044(2) 0.0320(19) 0.049(2) -0.0043(16) 0.0027(17) 0.0017(16)
N9 0.043(2) 0.0317(19) 0.049(2) -0.0015(15) 0.0023(17) -0.0002(16)
O1 0.0271(13) 0.0271(13) 0.0404(16) -0.0027(10) -0.0078(12) 0.0023(11)
O2 0.0288(14) 0.0320(14) 0.0402(16) -0.0006(11) -0.0099(12) -0.0021(11)
O3 0.0455(16) 0.0297(14) 0.0301(15) 0.0030(12) -0.0061(12) -0.0068(11)
O4 0.0320(14) 0.0348(14) 0.0299(15) 0.0003(11) 0.0006(12) -0.0006(11)
O5 0.0244(13) 0.0305(14) 0.0415(16) 0.0024(11) -0.0046(12) -0.0022(11)
O6 0.0260(13) 0.0369(14) 0.0301(15) 0.0021(11) -0.0057(11) -0.0066(11)
O7 0.0359(15) 0.0322(14) 0.0367(16) 0.0044(12) -0.0026(12) 0.0021(12)
O8 0.0388(15) 0.0338(15) 0.0336(16) -0.0073(12) -0.0004(12) -0.0051(12)
P1 0.0260(5) 0.0304(5) 0.0260(5) -0.0018(4) -0.0041(4) -0.0056(4)
P2 0.0260(5) 0.0290(5) 0.0322(6) -0.0027(4) -0.0044(4) -0.0039(4)
P3 0.0298(5) 0.0305(5) 0.0278(5) -0.0019(4) -0.0002(4) -0.0062(4)

loop_
_atom_type_symbol
_atom_type_description
_atom_type_scat_dispersion_real
_atom_type_scat_dispersion_imag
_atom_type_scat_source
C C 0.0033 0.0016 'International Tables Vol C Tables 4.2.6.8 and 6.1.1.4'
H H 0.0000 0.0000 'International Tables Vol C Tables 4.2.6.8 and 6.1.1.4'
N N 0.0061 0.0033 'International Tables Vol C Tables 4.2.6.8 and 6.1.1.4'
O O 0.0106 0.0060 'International Tables Vol C Tables 4.2.6.8 and 6.1.1.4'
P P 0.1023 0.0942 'International Tables Vol C Tables 4.2.6.8 and 6.1.1.4'
Cl Cl 0.1484 0.1585 'International Tables Vol C Tables 4.2.6.8 and 6.1.1.4'
Cu Cu 0.3201 1.2651 'International Tables Vol C Tables 4.2.6.8 and 6.1.1.4'

loop_
_geom_angle_atom_site_label_1
_geom_angle_atom_site_label_2
_geom_angle_atom_site_label_3
_geom_angle_site_symmetry_1
_geom_angle_site_symmetry_3
_geom_angle
N9 C1 C2 . . 123.5(4)
N9 C1 H1 . . 118.2
C2 C1 H1 . . 118.2
C1 C2 C3 . . 119.3(4)
C1 C2 H2 . . 120.4
C3 C2 H2 . . 120.4
C2 C3 C4 . . 118.0(4)
C2 C3 C6 . . 119.7(4)
C4 C3 C6 . . 122.1(4)
C5 C4 C3 . . 119.1(4)
C5 C4 H4 . . 120.5
C3 C4 H4 . . 120.5
N9 C5 C4 . . 123.2(4)
N9 C5 H5 . . 118.4
C4 C5 H5 . . 118.4
N7 C6 O8 . . 111.7(4)
N7 C6 C3 . . 128.3(4)
O8 C6 C3 . . 119.8(3)
N6 C7 O8 . . 111.7(4)
N6 C7 C8 . . 126.8(4)
O8 C7 C8 . . 121.4(3)
C13 C8 C9 . . 117.2(4)
C13 C8 C7 . . 124.0(4)
C9 C8 C7 . . 118.8(4)
C10 C9 C8 . . 121.1(4)
C10 C9 H9 . . 119.5
C8 C9 H9 . . 119.5
C9 C10 C11 . . 121.0(4)
C9 C10 H10 . . 119.5
C11 C10 H10 . . 119.5
C10 C11 C12 . . 119.4(4)
C10 C11 H11 . . 120.3
C12 C11 H11 . . 120.3
C13 C12 C11 . . 119.7(4)
C13 C12 H12 . . 120.1
C11 C12 H12 . . 120.1
C12 C13 O6 . . 118.6(3)
C12 C13 C8 . . 121.4(4)
O6 C13 C8 . . 120.0(3)
C15 C14 C19 . . 120.9(3)
C15 C14 O5 . . 120.8(3)
C19 C14 O5 . . 118.0(3)
C14 C15 C16 . . 120.6(4)
C14 C15 H15 . . 119.7
C16 C15 H15 . . 119.7
C17 C16 C15 . . 119.5(4)
C17 C16 H16 . . 120.3
C15 C16 H16 . . 120.3
C18 C17 C16 . . 119.7(4)
C18 C17 H17 . . 120.2
C16 C17 H17 . . 120.2
C17 C18 C19 . . 122.1(4)
C17 C18 H18 . . 119.0
C19 C18 H18 . . 119.0
C14 C19 C18 . . 117.2(4)
C14 C19 C20 . . 126.0(3)
C18 C19 C20 . . 116.8(3)
N4 C20 O7 . . 112.5(4)
N4 C20 C19 . . 124.0(4)
O7 C20 C19 . . 123.5(3)
N5 C21 O7 . . 112.5(4)
N5 C21 C22 . . 126.9(4)
O7 C21 C22 . . 120.6(3)
C26 C22 C23 . . 117.5(4)
C26 C22 C21 . . 123.2(4)
C23 C22 C21 . . 119.3(4)
C24 C23 C22 . . 119.2(4)
C24 C23 H23 . . 120.4
C22 C23 H23 . . 120.4
N8 C24 C23 . . 123.6(4)
N8 C24 H24 . . 118.2
C23 C24 H24 . . 118.2
N8 C25 C26 . . 123.5(4)
N8 C25 H25 . . 118.2
C26 C25 H25 . . 118.2
C25 C26 C22 . . 119.4(4)
C25 C26 H26 . . 120.3
C22 C26 H26 . . 120.3
C28 C27 C32 . . 122.7(4)
C28 C27 O1 . . 118.5(3)
C32 C27 O1 . . 118.5(3)
C29 C28 C27 . . 118.7(4)
C29 C28 H28 . . 120.7
C27 C28 H28 . . 120.7
C30 C29 C28 . . 120.5(4)
C30 C29 H29 . . 119.7
C28 C29 H29 . . 119.7
C29 C30 C31 . . 120.5(4)
C29 C30 H30 . . 119.7
C31 C30 H30 . . 119.7
C30 C31 C32 . . 120.6(4)
C30 C31 H31 . . 119.7
C32 C31 H31 . . 119.7
C27 C32 C31 . . 116.9(3)
C27 C32 C33 . . 121.6(3)
C31 C32 C33 . . 121.3(3)
C38 C33 C34 . . 117.3(3)
C38 C33 C32 . . 121.5(3)
C34 C33 C32 . . 121.2(3)
C35 C34 C33 . . 121.3(4)
C35 C34 H34 . . 119.4
C33 C34 H34 . . 119.4
C34 C35 C36 . . 120.4(4)
C34 C35 H35 . . 119.8
C36 C35 H35 . . 119.8
C35 C36 C37 . . 119.7(4)
C35 C36 H36 . . 120.2
C37 C36 H36 . . 120.2
C36 C37 C38 . . 119.0(4)
C36 C37 H37 . . 120.5
C38 C37 H37 . . 120.5
C33 C38 C37 . . 122.2(3)
C33 C38 O2 . . 119.6(3)
C37 C38 O2 . . 118.0(3)
C40 C39 C44 . . 123.8(4)
C40 C39 O3 . . 117.5(3)
C44 C39 O3 . . 118.6(3)
C39 C40 C41 . . 117.9(4)
C39 C40 H40 . . 121.1
C41 C40 H40 . . 121.1
C42 C41 C40 . . 120.2(4)
C42 C41 H41 . . 119.9
C40 C41 H41 . . 119.9
C43 C42 C41 . . 120.3(4)
C43 C42 H42 . . 119.8
C41 C42 H42 . . 119.8
C42 C43 C44 . . 121.5(4)
C42 C43 H43 . . 119.3
C44 C43 H43 . . 119.3
C39 C44 C43 . . 116.2(4)
C39 C44 C45 . . 121.8(3)
C43 C44 C45 . . 122.0(4)
C46 C45 C50 . . 116.4(4)
C46 C45 C44 . . 120.6(4)
C50 C45 C44 . . 123.0(4)
C45 C46 C47 . . 121.2(5)
C45 C46 H46 . . 119.4
C47 C46 H46 . . 119.4
C48 C47 C46 . . 120.3(5)
C48 C47 H47 . . 119.9
C46 C47 H47 . . 119.9
C47 C48 C49 . . 120.0(4)
C47 C48 H48 . . 120.0
C49 C48 H48 . . 120.0
C50 C49 C48 . . 118.8(4)
C50 C49 H49 . . 120.6
C48 C49 H49 . . 120.6
C49 C50 C45 . . 123.2(4)
C49 C50 O4 . . 116.3(4)
C45 C50 O4 . . 120.3(3)
Cu1 Cl2 Cu1 . 2_556 89.14(5)
N9 Cu1 N8 . 2_556 174.68(13)
N9 Cu1 Cl1 . . 88.10(10)
N8 Cu1 Cl1 2_556 . 90.93(10)
N9 Cu1 Cl2 . . 88.67(10)
N8 Cu1 Cl2 2_556 . 91.18(10)
Cl1 Cu1 Cl2 . . 167.54(5)
N9 Cu1 Cl2 . 2_556 94.56(11)
N8 Cu1 Cl2 2_556 2_556 90.77(10)
Cl1 Cu1 Cl2 . 2_556 101.39(5)
Cl2 Cu1 Cl2 . 2_556 90.86(5)
P1 N1 P3 . . 120.96(19)
P2 N2 P1 . . 120.2(2)
P2 N3 P3 . . 121.78(18)
C20 N4 N5 . . 105.9(3)
C21 N5 N4 . . 106.6(3)
C7 N6 N7 . . 106.3(3)
C6 N7 N6 . . 106.7(3)
C25 N8 C24 . . 116.7(4)
C25 N8 Cu1 . 2_556 124.4(3)
C24 N8 Cu1 . 2_556 118.8(3)
C5 N9 C1 . . 116.7(4)
C5 N9 Cu1 . . 122.2(3)
C1 N9 Cu1 . . 120.5(3)
C27 O1 P2 . . 120.5(2)
C38 O2 P2 . . 120.3(2)
C39 O3 P3 . . 118.2(2)
C50 O4 P3 . . 124.2(2)
C14 O5 P1 . . 128.2(2)
C13 O6 P1 . . 121.9(2)
C20 O7 C21 . . 102.5(3)
C7 O8 C6 . . 103.6(3)
N1 P1 N2 . . 118.73(16)
N1 P1 O6 . . 104.80(15)
N2 P1 O6 . . 110.24(15)
N1 P1 O5 . . 109.29(16)
N2 P1 O5 . . 110.41(15)
O6 P1 O5 . . 101.93(13)
N3 P2 N2 . . 117.71(16)
N3 P2 O2 . . 111.60(15)
N2 P2 O2 . . 105.09(16)
N3 P2 O1 . . 105.30(16)
N2 P2 O1 . . 112.52(15)
O2 P2 O1 . . 103.87(13)
N3 P3 N1 . . 118.07(17)
N3 P3 O3 . . 112.23(16)
N1 P3 O3 . . 105.70(16)
N3 P3 O4 . . 104.77(15)
N1 P3 O4 . . 112.16(15)
O3 P3 O4 . . 103.00(14)

loop_
_geom_bond_atom_site_label_1
_geom_bond_atom_site_label_2
_geom_bond_site_symmetry_2
_geom_bond_distance
C1 N9 . 1.344(5)
C1 C2 . 1.364(6)
C1 H1 . 0.9300
C2 C3 . 1.376(5)
C2 H2 . 0.9300
C3 C4 . 1.387(5)
C3 C6 . 1.449(5)
C4 C5 . 1.370(6)
C4 H4 . 0.9300
C5 N9 . 1.339(5)
C5 H5 . 0.9300
C6 N7 . 1.289(5)
C6 O8 . 1.356(4)
C7 N6 . 1.299(5)
C7 O8 . 1.349(4)
C7 C8 . 1.450(5)
C8 C13 . 1.394(5)
C8 C9 . 1.401(5)
C9 C10 . 1.363(6)
C9 H9 . 0.9300
C10 C11 . 1.375(6)
C10 H10 . 0.9300
C11 C12 . 1.383(6)
C11 H11 . 0.9300
C12 C13 . 1.383(5)
C12 H12 . 0.9300
C13 O6 . 1.390(4)
C14 C15 . 1.374(5)
C14 C19 . 1.387(5)
C14 O5 . 1.399(4)
C15 C16 . 1.381(5)
C15 H15 . 0.9300
C16 C17 . 1.380(6)
C16 H16 . 0.9300
C17 C18 . 1.363(6)
C17 H17 . 0.9300
C18 C19 . 1.400(5)
C18 H18 . 0.9300
C19 C20 . 1.448(5)
C20 N4 . 1.300(5)
C20 O7 . 1.348(4)
C21 N5 . 1.279(5)
C21 O7 . 1.366(5)
C21 C22 . 1.455(6)
C22 C26 . 1.378(5)
C22 C23 . 1.385(6)
C23 C24 . 1.368(6)
C23 H23 . 0.9300
C24 N8 . 1.337(5)
C24 H24 . 0.9300
C25 N8 . 1.329(5)
C25 C26 . 1.374(6)
C25 H25 . 0.9300
C26 H26 . 0.9300
C27 C28 . 1.377(5)
C27 C32 . 1.384(5)
C27 O1 . 1.395(4)
C28 C29 . 1.373(6)
C28 H28 . 0.9300
C29 C30 . 1.365(6)
C29 H29 . 0.9300
C30 C31 . 1.377(6)
C30 H30 . 0.9300
C31 C32 . 1.400(5)
C31 H31 . 0.9300
C32 C33 . 1.472(5)
C33 C38 . 1.384(5)
C33 C34 . 1.389(5)
C34 C35 . 1.377(6)
C34 H34 . 0.9300
C35 C36 . 1.378(6)
C35 H35 . 0.9300
C36 C37 . 1.384(6)
C36 H36 . 0.9300
C37 C38 . 1.387(5)
C37 H37 . 0.9300
C38 O2 . 1.405(4)
C39 C40 . 1.372(5)
C39 C44 . 1.382(5)
C39 O3 . 1.414(4)
C40 C41 . 1.386(5)
C40 H40 . 0.9300
C41 C42 . 1.375(6)
C41 H41 . 0.9300
C42 C43 . 1.368(6)
C42 H42 . 0.9300
C43 C44 . 1.394(5)
C43 H43 . 0.9300
C44 C45 . 1.477(5)
C45 C46 . 1.382(6)
C45 C50 . 1.387(5)
C46 C47 . 1.391(7)
C46 H46 . 0.9300
C47 C48 . 1.363(7)
C47 H47 . 0.9300
C48 C49 . 1.376(6)
C48 H48 . 0.9300
C49 C50 . 1.371(5)
C49 H49 . 0.9300
C50 O4 . 1.405(4)
Cl1 Cu1 . 2.2619(14)
Cl2 Cu1 . 2.3008(15)
Cl2 Cu1 2_556 2.7006(15)
Cu1 N9 . 2.021(3)
Cu1 N8 2_556 2.045(4)
Cu1 Cl2 2_556 2.7006(15)
N1 P1 . 1.568(3)
N1 P3 . 1.579(3)
N2 P2 . 1.575(3)
N2 P1 . 1.578(3)
N3 P2 . 1.560(3)
N3 P3 . 1.573(3)
N4 N5 . 1.395(5)
N6 N7 . 1.391(5)
N8 Cu1 2_556 2.045(4)
O1 P2 . 1.587(2)
O2 P2 . 1.580(3)
O3 P3 . 1.580(3)
O4 P3 . 1.584(3)
O5 P1 . 1.590(3)
O6 P1 . 1.587(2)

loop_
_geom_hbond_atom_site_label_D
_geom_hbond_atom_site_label_H
_geom_hbond_atom_site_label_A
_geom_hbond_site_symmetry_A
_geom_hbond_distance_DH
_geom_hbond_distance_HA
_geom_hbond_distance_DA
_geom_hbond_angle_DHA
C26 H26 O3 . 0.93 2.38 3.271(5) 160
C36 H36 N5 1_565 0.93 2.51 3.396(6) 159

loop_
_geom_torsion_atom_site_label_1
_geom_torsion_atom_site_label_2
_geom_torsion_atom_site_label_3
_geom_torsion_atom_site_label_4
_geom_torsion_site_symmetry_1
_geom_torsion_site_symmetry_4
_geom_torsion
N9 C1 C2 C3 . . -0.6(7)
C1 C2 C3 C4 . . 3.1(6)
C1 C2 C3 C6 . . -173.3(4)
C2 C3 C4 C5 . . -3.7(6)
C6 C3 C4 C5 . . 172.6(4)
C3 C4 C5 N9 . . 1.9(7)
C2 C3 C6 N7 . . 2.3(7)
C4 C3 C6 N7 . . -173.9(4)
C2 C3 C6 O8 . . 175.9(4)
C4 C3 C6 O8 . . -0.3(6)
N6 C7 C8 C13 . . 177.9(4)
O8 C7 C8 C13 . . 1.2(6)
N6 C7 C8 C9 . . 0.2(6)
O8 C7 C8 C9 . . -176.5(3)
C13 C8 C9 C10 . . -1.0(6)
C7 C8 C9 C10 . . 176.8(4)
C8 C9 C10 C11 . . -2.2(7)
C9 C10 C11 C12 . . 2.9(6)
C10 C11 C12 C13 . . -0.2(6)
C11 C12 C13 O6 . . 177.4(3)
C11 C12 C13 C8 . . -3.2(6)
C9 C8 C13 C12 . . 3.7(5)
C7 C8 C13 C12 . . -174.0(3)
C9 C8 C13 O6 . . -176.8(3)
C7 C8 C13 O6 . . 5.5(5)
C19 C14 C15 C16 . . -2.9(6)
O5 C14 C15 C16 . . -177.2(3)
C14 C15 C16 C17 . . 1.5(6)
C15 C16 C17 C18 . . -0.2(6)
C16 C17 C18 C19 . . 0.2(6)
C15 C14 C19 C18 . . 2.8(5)
O5 C14 C19 C18 . . 177.3(3)
C15 C14 C19 C20 . . -174.4(3)
O5 C14 C19 C20 . . 0.1(5)
C17 C18 C19 C14 . . -1.4(6)
C17 C18 C19 C20 . . 176.0(4)
C14 C19 C20 N4 . . 165.9(4)
C18 C19 C20 N4 . . -11.3(6)
C14 C19 C20 O7 . . -13.3(6)
C18 C19 C20 O7 . . 169.6(3)
N5 C21 C22 C26 . . 147.9(5)
O7 C21 C22 C26 . . -31.5(6)
N5 C21 C22 C23 . . -30.1(7)
O7 C21 C22 C23 . . 150.6(4)
C26 C22 C23 C24 . . 1.5(7)
C21 C22 C23 C24 . . 179.5(4)
C22 C23 C24 N8 . . -1.3(7)
N8 C25 C26 C22 . . -0.9(8)
C23 C22 C26 C25 . . -0.5(7)
C21 C22 C26 C25 . . -178.5(4)
C32 C27 C28 C29 . . -1.4(6)
O1 C27 C28 C29 . . -175.6(3)
C27 C28 C29 C30 . . 0.1(6)
C28 C29 C30 C31 . . 0.5(7)
C29 C30 C31 C32 . . 0.2(7)
C28 C27 C32 C31 . . 1.9(5)
O1 C27 C32 C31 . . 176.1(3)
C28 C27 C32 C33 . . -173.3(3)
O1 C27 C32 C33 . . 0.9(5)
C30 C31 C32 C27 . . -1.3(6)
C30 C31 C32 C33 . . 173.9(4)
C27 C32 C33 C38 . . -47.2(5)
C31 C32 C33 C38 . . 137.8(4)
C27 C32 C33 C34 . . 131.5(4)
C31 C32 C33 C34 . . -43.5(6)
C38 C33 C34 C35 . . -0.7(6)
C32 C33 C34 C35 . . -179.4(4)
C33 C34 C35 C36 . . -1.1(7)
C34 C35 C36 C37 . . 0.7(7)
C35 C36 C37 C38 . . 1.4(7)
C34 C33 C38 C37 . . 2.8(6)
C32 C33 C38 C37 . . -178.4(4)
C34 C33 C38 O2 . . 178.6(3)
C32 C33 C38 O2 . . -2.6(5)
C36 C37 C38 C33 . . -3.3(6)
C36 C37 C38 O2 . . -179.1(4)
C44 C39 C40 C41 . . 1.7(6)
O3 C39 C40 C41 . . -177.6(3)
C39 C40 C41 C42 . . -0.6(6)
C40 C41 C42 C43 . . -0.6(7)
C41 C42 C43 C44 . . 0.8(7)
C40 C39 C44 C43 . . -1.5(6)
O3 C39 C44 C43 . . 177.8(3)
C40 C39 C44 C45 . . 179.1(4)
O3 C39 C44 C45 . . -1.7(6)
C42 C43 C44 C39 . . 0.2(6)
C42 C43 C44 C45 . . 179.7(4)
C39 C44 C45 C46 . . 138.6(4)
C43 C44 C45 C46 . . -40.9(6)
C39 C44 C45 C50 . . -41.3(6)
C43 C44 C45 C50 . . 139.3(4)
C50 C45 C46 C47 . . 0.4(7)
C44 C45 C46 C47 . . -179.5(5)
C45 C46 C47 C48 . . 1.5(9)
C46 C47 C48 C49 . . -1.9(9)
C47 C48 C49 C50 . . 0.5(8)
C48 C49 C50 C45 . . 1.4(7)
C48 C49 C50 O4 . . -174.4(4)
C46 C45 C50 C49 . . -1.8(6)
C44 C45 C50 C49 . . 178.0(4)
C46 C45 C50 O4 . . 173.8(4)
C44 C45 C50 O4 . . -6.3(6)
Cu1 Cl2 Cu1 N9 2_556 . 94.54(11)
Cu1 Cl2 Cu1 N8 2_556 2_556 -90.78(11)
Cu1 Cl2 Cu1 Cl1 2_556 . 169.5(2)
Cu1 Cl2 Cu1 Cl2 2_556 2_556 0.0
O7 C20 N4 N5 . . -0.4(5)
C19 C20 N4 N5 . . -179.7(4)
O7 C21 N5 N4 . . 0.0(5)
C22 C21 N5 N4 . . -179.3(4)
C20 N4 N5 C21 . . 0.2(5)
O8 C7 N6 N7 . . -1.0(5)
C8 C7 N6 N7 . . -178.0(4)
O8 C6 N7 N6 . . 1.0(5)
C3 C6 N7 N6 . . 175.0(4)
C7 N6 N7 C6 . . 0.0(5)
C26 C25 N8 C24 . . 1.1(7)
C26 C25 N8 Cu1 . 2_556 -178.7(4)
C23 C24 N8 C25 . . -0.1(7)
C23 C24 N8 Cu1 . 2_556 179.8(4)
C4 C5 N9 C1 . . 0.7(6)
C4 C5 N9 Cu1 . . -170.6(3)
C2 C1 N9 C5 . . -1.4(6)
C2 C1 N9 Cu1 . . 170.1(3)
N8 Cu1 N9 C5 2_556 . 133.5(13)
Cl1 Cu1 N9 C5 . . 54.0(3)
Cl2 Cu1 N9 C5 . . -138.0(3)
Cl2 Cu1 N9 C5 2_556 . -47.2(3)
N8 Cu1 N9 C1 2_556 . -37.5(15)
Cl1 Cu1 N9 C1 . . -117.0(3)
Cl2 Cu1 N9 C1 . . 51.0(3)
Cl2 Cu1 N9 C1 2_556 . 141.8(3)
C28 C27 O1 P2 . . -113.1(3)
C32 C27 O1 P2 . . 72.5(4)
C33 C38 O2 P2 . . 71.7(4)
C37 C38 O2 P2 . . -112.3(3)
C40 C39 O3 P3 . . -103.8(4)
C44 C39 O3 P3 . . 77.0(4)
C49 C50 O4 P3 . . -116.9(3)
C45 C50 O4 P3 . . 67.1(4)
C15 C14 O5 P1 . . -49.2(4)
C19 C14 O5 P1 . . 136.3(3)
C12 C13 O6 P1 . . -89.1(4)
C8 C13 O6 P1 . . 91.4(4)
N4 C20 O7 C21 . . 0.5(4)
C19 C20 O7 C21 . . 179.7(3)
N5 C21 O7 C20 . . -0.3(5)
C22 C21 O7 C20 . . 179.1(3)
N6 C7 O8 C6 . . 1.5(4)
C8 C7 O8 C6 . . 178.7(3)
N7 C6 O8 C7 . . -1.6(4)
C3 C6 O8 C7 . . -176.1(3)
P3 N1 P1 N2 . . -6.0(3)
P3 N1 P1 O6 . . -129.6(2)
P3 N1 P1 O5 . . 121.8(2)
P2 N2 P1 N1 . . 14.5(3)
P2 N2 P1 O6 . . 135.4(2)
P2 N2 P1 O5 . . -112.8(2)
C13 O6 P1 N1 . . -162.0(3)
C13 O6 P1 N2 . . 69.2(3)
C13 O6 P1 O5 . . -48.1(3)
C14 O5 P1 N1 . . -137.8(3)
C14 O5 P1 N2 . . -5.5(3)
C14 O5 P1 O6 . . 111.7(3)
P3 N3 P2 N2 . . 15.3(3)
P3 N3 P2 O2 . . 136.9(2)
P3 N3 P2 O1 . . -111.0(2)
P1 N2 P2 N3 . . -18.9(3)
P1 N2 P2 O2 . . -143.86(19)
P1 N2 P2 O1 . . 103.8(2)
C38 O2 P2 N3 . . 71.1(3)
C38 O2 P2 N2 . . -160.3(3)
C38 O2 P2 O1 . . -41.9(3)
C27 O1 P2 N3 . . -165.3(2)
C27 O1 P2 N2 . . 65.3(3)
C27 O1 P2 O2 . . -47.8(3)
P2 N3 P3 N1 . . -7.1(3)
P2 N3 P3 O3 . . 116.2(2)
P2 N3 P3 O4 . . -132.7(2)
P1 N1 P3 N3 . . 2.3(3)
P1 N1 P3 O3 . . -124.2(2)
P1 N1 P3 O4 . . 124.2(2)
C39 O3 P3 N3 . . 55.3(3)
C39 O3 P3 N1 . . -174.7(3)
C39 O3 P3 O4 . . -56.9(3)
C50 O4 P3 N3 . . -148.7(3)
C50 O4 P3 N1 . . 82.0(3)
C50 O4 P3 O3 . . -31.2(3)
